data_1563545
loop_
_publ_author_name
'Su, Yan-Hui'
'Cao, Deng-Ke'
'Duan, Yan'
'Li, Yi-Zhi'
'Zheng, Li-Min'

_publ_section_title
;
 Metal diphosphonates with double-layer and pillared layered structures
 based on N-cyclohexylaminomethanediphosphonate
;
_journal_issue 7
_journal_name_full 'Journal of Solid State Chemistry'
_journal_page_first 1588
_journal_page_last 1594
_journal_paper_doi 10.1016/j.jssc.2010.05.008
_journal_volume 183
_journal_year 2010
_chemical_formula_moiety 'C19 H36 Co2 N3 O13 P4'
_chemical_formula_sum 'C19 H36 Co2 N3 O13 P4'
_chemical_formula_weight 756.25
_space_group_IT_number 14
_space_group_name_Hall '-P 2ybc'
_space_group_name_H-M_alt 'P 1 21/c 1'
_symmetry_cell_setting monoclinic
_symmetry_space_group_name_H-M 'P 1 21/c 1'
_atom_sites_solution_hydrogens geom
_atom_sites_solution_primary direct
_atom_sites_solution_secondary difmap
_audit_creation_method SHELXL-97
_cell_angle_alpha 90.00
_cell_angle_beta 100.980(9)
_cell_angle_gamma 90.00
_cell_formula_units_Z 4
_cell_length_a 5.6298(18)
_cell_length_b 18.673(7)
_cell_length_c 27.932(10)
_cell_measurement_reflns_used 514
_cell_measurement_temperature 293(2)
_cell_measurement_theta_max 17.20
_cell_measurement_theta_min 2.97
_cell_volume 2882.6(18)
_computing_cell_refinement SMART
_computing_data_collection 'SMART (Bruker, 2000)'
_computing_data_reduction 'SAINT (Bruker, 2000)'
_computing_molecular_graphics SHELXTL
_computing_publication_material SHELXTL
_computing_structure_refinement SHELXTL
_computing_structure_solution 'SHELXTL (Bruker, 2000)'
_diffrn_ambient_temperature 293(2)
_diffrn_measured_fraction_theta_full 0.999
_diffrn_measured_fraction_theta_max 0.999
_diffrn_radiation_monochromator graphite
_diffrn_radiation_source 'fine-focus sealed tube'
_diffrn_radiation_type MoK\a
_diffrn_radiation_wavelength 0.71073
_diffrn_reflns_av_R_equivalents 0.0385
_diffrn_reflns_av_sigmaI/netI 0.0651
_diffrn_reflns_limit_h_max 4
_diffrn_reflns_limit_h_min -6
_diffrn_reflns_limit_k_max 22
_diffrn_reflns_limit_k_min -23
_diffrn_reflns_limit_l_max 34
_diffrn_reflns_limit_l_min -29
_diffrn_reflns_number 15262
_diffrn_reflns_theta_full 26.00
_diffrn_reflns_theta_max 26.00
_diffrn_reflns_theta_min 1.84
_diffrn_standards_decay_% none
_exptl_absorpt_coefficient_mu 1.441
_exptl_absorpt_correction_T_max 0.891
_exptl_absorpt_correction_T_min 0.758
_exptl_absorpt_correction_type multi-scan
_exptl_absorpt_process_details 'SADABS(Bruker, 2000)'
_exptl_crystal_colour purple
_exptl_crystal_density_diffrn 1.743
_exptl_crystal_density_method 'not measured'
_exptl_crystal_description lamella
_exptl_crystal_F_000 1556
_exptl_crystal_size_max 0.28
_exptl_crystal_size_mid 0.16
_exptl_crystal_size_min 0.08
_refine_diff_density_max 0.429
_refine_diff_density_min -0.731
_refine_diff_density_rms 0.073
_refine_ls_extinction_method none
_refine_ls_goodness_of_fit_ref 1.078
_refine_ls_hydrogen_treatment constr
_refine_ls_matrix_type full
_refine_ls_number_parameters 370
_refine_ls_number_reflns 5635
_refine_ls_number_restraints 0
_refine_ls_restrained_S_all 1.078
_refine_ls_R_factor_all 0.0810
_refine_ls_R_factor_gt 0.0472
_refine_ls_shift/su_max 0.000
_refine_ls_shift/su_mean 0.000
_refine_ls_structure_factor_coef Fsqd
_refine_ls_weighting_details 'calc w=1/[\s^2^(Fo^2^)+(0.0514P)^2^+0.0000P] where P=(Fo^2^+2Fc^2^)/3'
_refine_ls_weighting_scheme calc
_refine_ls_wR_factor_gt 0.1058
_refine_ls_wR_factor_ref 0.1129
_reflns_number_gt 3599
_reflns_number_total 5635
_reflns_threshold_expression >2sigma(I)
_cod_data_source_file JSSC-2010-183-1582.cif
_cod_data_source_block 90331c
_cod_depositor_comments
;
The following automatic conversions were performed:

data item '_symmetry_cell_setting' value 'Monoclinic' was changed to
'monoclinic' in accordance with the built-in table derived from the
CIF Core dictionary named 'cif_core.dic' version 2.4.5 last updated
on 2014-11-21.

Automatic conversion script
Id: cif_fix_values 8369 2020-08-20 11:38:08Z andrius 
;
_cod_original_sg_symbol_H-M P2(1)/c
_cod_database_code 1563545

loop_
_symmetry_equiv_pos_as_xyz
'x, y, z'
'-x, y+1/2, -z+1/2'
'-x, -y, -z'
'x, -y-1/2, z-1/2'

loop_
_atom_site_label
_atom_site_type_symbol
_atom_site_fract_x
_atom_site_fract_y
_atom_site_fract_z
_atom_site_U_iso_or_equiv
_atom_site_adp_type
_atom_site_occupancy
_atom_site_symmetry_multiplicity
_atom_site_calc_flag
_atom_site_refinement_flags
_atom_site_disorder_assembly
_atom_site_disorder_group
Co1 Co 0.32350(10) 0.17599(3) 0.75072(2) 0.04212(17) Uani 1 1 d . . .
Co2 Co 0.48878(10) 0.41256(3) 0.69720(2) 0.04187(16) Uani 1 1 d . . .
P1 P 0.7861(2) 0.27107(6) 0.72720(4) 0.0413(3) Uani 1 1 d . . .
P2 P 0.4999(2) 0.31981(6) 0.80156(4) 0.0395(3) Uani 1 1 d . . .
P3 P 0.78677(19) 0.05587(6) 0.78087(4) 0.0393(3) Uani 1 1 d . . .
P4 P 0.3546(2) 0.02009(6) 0.70749(4) 0.0403(3) Uani 1 1 d . . .
O1 O 0.5562(5) 0.22601(15) 0.71289(10) 0.0428(7) Uani 1 1 d . . .
O1W O 0.2252(5) 0.33823(15) 0.66069(10) 0.0478(7) Uani 1 1 d . . .
H2 H 0.1082 0.3285 0.6808 0.057 Uiso 1 1 d R . .
H1 H 0.3043 0.2945 0.6548 0.057 Uiso 1 1 d R . .
O2 O 0.7696(5) 0.34022(14) 0.69843(10) 0.0422(7) Uani 1 1 d . . .
O3 O 1.0064(5) 0.22630(15) 0.72423(10) 0.0423(7) Uani 1 1 d . . .
O4 O 0.3783(5) 0.24839(14) 0.80745(10) 0.0440(7) Uani 1 1 d . . .
O5 O 0.3893(5) 0.36771(15) 0.76022(9) 0.0411(7) Uani 1 1 d . . .
O6 O 0.5319(5) 0.35970(15) 0.85167(10) 0.0454(7) Uani 1 1 d . . .
H6B H 0.5976 0.3992 0.8466 0.068 Uiso 1 1 d R . .
O7 O 0.6345(5) 0.11886(15) 0.79183(10) 0.0450(7) Uani 1 1 d . . .
O8 O 0.7836(5) -0.01183(14) 0.80952(10) 0.0415(7) Uani 1 1 d . . .
O9 O 1.0551(5) 0.08406(14) 0.78762(10) 0.0424(7) Uani 1 1 d . . .
H9 H 1.1245 0.0868 0.7632 0.051 Uiso 1 1 d R . .
O10 O 0.2488(5) 0.09632(15) 0.70077(10) 0.0460(7) Uani 1 1 d . . .
O11 O 0.3014(5) -0.01154(15) 0.75551(10) 0.0457(7) Uani 1 1 d . . .
O12 O 0.2780(5) -0.02591(14) 0.66310(9) 0.0386(6) Uani 1 1 d . . .
N1 N 0.9135(6) 0.23764(18) 0.82501(12) 0.0441(9) Uani 1 1 d . . .
H1C H 1.0671 0.2327 0.8207 0.053 Uiso 1 1 d R . .
H1D H 0.8357 0.1969 0.8144 0.053 Uiso 1 1 d R . .
N2 N 0.7426(6) 0.09391(18) 0.68438(12) 0.0417(8) Uani 1 1 d . . .
H2C H 0.6858 0.1348 0.6949 0.050 Uiso 1 1 d R . .
H2D H 0.9046 0.0978 0.6892 0.050 Uiso 1 1 d R . .
N3 N 0.5379(6) 0.45160(17) 0.62422(12) 0.0407(8) Uani 1 1 d . . .
C1 C 1.1764(8) 0.2358(2) 0.98008(15) 0.0486(11) Uani 1 1 d . . .
H1A H 1.3444 0.2298 0.9773 0.058 Uiso 1 1 calc R . .
H1B H 1.1681 0.2370 1.0144 0.058 Uiso 1 1 calc R . .
C2 C 1.0293(9) 0.1738(2) 0.95585(16) 0.0497(11) Uani 1 1 d . . .
H2A H 0.8663 0.1772 0.9623 0.060 Uiso 1 1 calc R . .
H2B H 1.0994 0.1294 0.9702 0.060 Uiso 1 1 calc R . .
C3 C 1.0172(8) 0.1712(2) 0.90133(16) 0.0457(11) Uani 1 1 d . . .
H3A H 1.1772 0.1626 0.8944 0.055 Uiso 1 1 calc R . .
H3B H 0.9120 0.1324 0.8872 0.055 Uiso 1 1 calc R . .
C4 C 1.0793(8) 0.3056(2) 0.95597(14) 0.0417(9) Uani 1 1 d . . .
H4A H 1.1795 0.3450 0.9708 0.050 Uiso 1 1 calc R . .
H4B H 0.9163 0.3134 0.9615 0.050 Uiso 1 1 calc R . .
C5 C 1.0764(7) 0.3046(2) 0.90092(13) 0.0338(8) Uani 1 1 d . . .
H5A H 1.0099 0.3491 0.8862 0.041 Uiso 1 1 calc R . .
H5B H 1.2395 0.2991 0.8949 0.041 Uiso 1 1 calc R . .
C6 C 0.9201(7) 0.2417(2) 0.87935(15) 0.0420(10) Uani 1 1 d . . .
H6A H 0.7553 0.2486 0.8851 0.050 Uiso 1 1 calc R . .
C7 C 0.8011(7) 0.2963(2) 0.79175(15) 0.0441(10) Uani 1 1 d . . .
H7 H 0.9041 0.3388 0.7985 0.053 Uiso 1 1 calc R . .
C8 C 0.7622(8) 0.0895(2) 0.53193(15) 0.0439(10) Uani 1 1 d . . .
H8A H 0.9377 0.0904 0.5385 0.053 Uiso 1 1 calc R . .
H8B H 0.7069 0.0888 0.4969 0.053 Uiso 1 1 calc R . .
C9 C 0.6724(8) 0.0211(2) 0.55478(15) 0.0414(10) Uani 1 1 d . . .
H9A H 0.4974 0.0184 0.5460 0.050 Uiso 1 1 calc R . .
H9B H 0.7390 -0.0210 0.5418 0.050 Uiso 1 1 calc R . .
C10 C 0.7489(7) 0.0222(2) 0.60996(13) 0.0358(9) Uani 1 1 d . . .
H10A H 0.9240 0.0214 0.6188 0.043 Uiso 1 1 calc R . .
H10B H 0.6869 -0.0200 0.6237 0.043 Uiso 1 1 calc R . .
C11 C 0.6514(8) 0.0899(2) 0.63109(15) 0.0411(9) Uani 1 1 d . . .
H11 H 0.4741 0.0893 0.6243 0.049 Uiso 1 1 calc R . .
C12 C 0.7444(8) 0.1572(2) 0.60805(15) 0.0428(10) Uani 1 1 d . . .
H12A H 0.6808 0.1999 0.6210 0.051 Uiso 1 1 calc R . .
H12B H 0.9195 0.1590 0.6166 0.051 Uiso 1 1 calc R . .
C13 C 0.6668(8) 0.1560(2) 0.55306(15) 0.0445(11) Uani 1 1 d . . .
H13A H 0.7279 0.1984 0.5393 0.053 Uiso 1 1 calc R . .
H13B H 0.4916 0.1568 0.5445 0.053 Uiso 1 1 calc R . .
C14 C 0.6844(7) 0.0343(2) 0.71660(15) 0.0437(10) Uani 1 1 d . . .
H14 H 0.7628 -0.0099 0.7089 0.052 Uiso 1 1 calc R . .
C15 C 0.6821(8) 0.4166(2) 0.59620(15) 0.0470(11) Uani 1 1 d . . .
H15 H 0.7876 0.3805 0.6098 0.056 Uiso 1 1 calc R . .
C16 C 0.6674(8) 0.4352(2) 0.54969(16) 0.0483(11) Uani 1 1 d . . .
H16 H 0.7662 0.4116 0.5316 0.058 Uiso 1 1 calc R . .
C17 C 0.5083(7) 0.4892(2) 0.52615(15) 0.0400(9) Uani 1 1 d . . .
C18 C 0.3652(8) 0.5227(2) 0.55653(16) 0.0502(11) Uani 1 1 d . . .
H18 H 0.2570 0.5583 0.5432 0.060 Uiso 1 1 calc R . .
C19 C 0.3795(8) 0.5052(2) 0.60365(16) 0.0476(11) Uani 1 1 d . . .
H19 H 0.2839 0.5288 0.6224 0.057 Uiso 1 1 calc R . .

loop_
_atom_site_aniso_label
_atom_site_aniso_U_11
_atom_site_aniso_U_22
_atom_site_aniso_U_33
_atom_site_aniso_U_23
_atom_site_aniso_U_13
_atom_site_aniso_U_12
Co1 0.0398(3) 0.0455(3) 0.0395(3) -0.0024(3) 0.0035(2) 0.0019(2)
Co2 0.0400(3) 0.0392(3) 0.0456(3) 0.0009(3) 0.0061(2) 0.0014(2)
P1 0.0419(6) 0.0391(6) 0.0424(6) -0.0004(5) 0.0068(5) 0.0016(5)
P2 0.0407(6) 0.0399(6) 0.0376(6) 0.0010(5) 0.0069(4) 0.0024(5)
P3 0.0382(6) 0.0397(6) 0.0385(6) -0.0029(5) 0.0031(4) -0.0006(5)
P4 0.0388(6) 0.0386(6) 0.0418(6) -0.0014(5) 0.0031(5) -0.0008(5)
O1 0.0425(16) 0.0444(16) 0.0385(16) 0.0041(13) -0.0004(12) 0.0059(13)
O1W 0.0505(18) 0.0455(18) 0.0456(18) 0.0024(13) 0.0043(14) -0.0033(14)
O2 0.0387(16) 0.0444(17) 0.0449(17) 0.0030(13) 0.0112(12) 0.0072(13)
O3 0.0350(15) 0.0461(17) 0.0441(17) 0.0034(13) 0.0032(12) 0.0040(12)
O4 0.0411(16) 0.0407(16) 0.0493(17) 0.0006(13) 0.0061(13) 0.0005(13)
O5 0.0433(16) 0.0429(16) 0.0374(16) -0.0029(13) 0.0080(12) 0.0009(13)
O6 0.0443(17) 0.0443(17) 0.0443(17) 0.0000(14) 0.0000(12) 0.0000(13)
O7 0.0409(16) 0.0465(17) 0.0453(17) -0.0015(13) 0.0020(13) 0.0037(13)
O8 0.0437(16) 0.0418(16) 0.0370(15) -0.0003(13) 0.0024(12) -0.0038(13)
O9 0.0413(16) 0.0413(16) 0.0413(15) 0.0000(13) 0.0000(12) 0.0000(13)
O10 0.0435(17) 0.0442(17) 0.0487(17) -0.0080(14) 0.0044(13) -0.0019(13)
O11 0.0423(17) 0.0477(17) 0.0474(18) 0.0048(14) 0.0091(13) -0.0019(13)
O12 0.0377(15) 0.0377(15) 0.0377(15) 0.0000(12) 0.0000(11) 0.0000(12)
N1 0.046(2) 0.044(2) 0.041(2) 0.0018(16) 0.0038(16) 0.0037(16)
N2 0.045(2) 0.0396(19) 0.0401(19) -0.0002(16) 0.0057(15) 0.0071(16)
N3 0.0448(19) 0.0334(18) 0.0402(19) 0.0057(15) -0.0015(15) 0.0129(15)
C1 0.053(3) 0.048(3) 0.037(2) 0.006(2) -0.0102(19) -0.016(2)
C2 0.056(3) 0.042(2) 0.048(3) 0.006(2) 0.003(2) -0.017(2)
C3 0.049(3) 0.034(2) 0.048(3) 0.0016(18) -0.006(2) -0.0040(18)
C4 0.041(2) 0.048(2) 0.037(2) 0.0025(19) 0.0090(17) -0.0045(19)
C5 0.038(2) 0.033(2) 0.030(2) 0.0026(16) 0.0056(16) -0.0037(16)
C6 0.039(2) 0.042(2) 0.043(2) 0.0022(18) 0.0015(17) -0.0026(18)
C7 0.042(2) 0.052(3) 0.035(2) -0.005(2) 0.0014(17) -0.001(2)
C8 0.046(2) 0.050(3) 0.037(2) 0.0109(19) 0.0098(18) -0.011(2)
C9 0.041(2) 0.044(2) 0.043(2) -0.0008(19) 0.0154(18) -0.0091(18)
C10 0.043(2) 0.035(2) 0.030(2) -0.0039(16) 0.0099(16) 0.0043(17)
C11 0.043(2) 0.043(2) 0.039(2) -0.0032(19) 0.0108(17) -0.0044(19)
C12 0.039(2) 0.048(3) 0.042(2) 0.0055(19) 0.0112(18) 0.0007(18)
C13 0.048(3) 0.037(2) 0.045(2) 0.0128(19) 0.0001(19) -0.0048(19)
C14 0.043(2) 0.043(2) 0.041(2) 0.0041(18) -0.0027(19) 0.0078(18)
C15 0.051(3) 0.050(3) 0.042(2) 0.016(2) 0.015(2) 0.020(2)
C16 0.053(3) 0.044(3) 0.050(3) 0.017(2) 0.013(2) 0.017(2)
C17 0.043(2) 0.031(2) 0.049(3) 0.0103(18) 0.0187(19) 0.0096(18)
C18 0.057(3) 0.052(3) 0.045(2) 0.019(2) 0.019(2) 0.024(2)
C19 0.050(3) 0.049(3) 0.047(3) 0.013(2) 0.017(2) 0.019(2)

loop_
_atom_type_symbol
_atom_type_description
_atom_type_scat_dispersion_real
_atom_type_scat_dispersion_imag
_atom_type_scat_source
C C 0.0033 0.0016 'International Tables Vol C Tables 4.2.6.8 and 6.1.1.4'
H H 0.0000 0.0000 'International Tables Vol C Tables 4.2.6.8 and 6.1.1.4'
N N 0.0061 0.0033 'International Tables Vol C Tables 4.2.6.8 and 6.1.1.4'
O O 0.0106 0.0060 'International Tables Vol C Tables 4.2.6.8 and 6.1.1.4'
P P 0.1023 0.0942 'International Tables Vol C Tables 4.2.6.8 and 6.1.1.4'
Co Co 0.3494 0.9721 'International Tables Vol C Tables 4.2.6.8 and 6.1.1.4'

loop_
_geom_angle_atom_site_label_1
_geom_angle_atom_site_label_2
_geom_angle_atom_site_label_3
_geom_angle
_geom_angle_site_symmetry_1
_geom_angle_site_symmetry_3
O10 Co1 O3 92.06(11) . 1_455
O10 Co1 O1 92.79(12) . .
O3 Co1 O1 101.82(11) 1_455 .
O10 Co1 O4 172.38(12) . .
O3 Co1 O4 88.23(11) 1_455 .
O1 Co1 O4 94.61(12) . .
O10 Co1 O7 92.52(11) . .
O3 Co1 O7 168.87(11) 1_455 .
O1 Co1 O7 88.09(11) . .
O4 Co1 O7 85.90(11) . .
O8 Co2 O2 175.03(12) 2_656 .
O8 Co2 O5 92.09(11) 2_656 .
O2 Co2 O5 92.88(11) . .
O8 Co2 O11 85.19(11) 2_656 2_656
O2 Co2 O11 95.27(11) . 2_656
O5 Co2 O11 87.19(11) . 2_656
O8 Co2 O1W 87.98(12) 2_656 .
O2 Co2 O1W 92.45(12) . .
O5 Co2 O1W 82.57(11) . .
O11 Co2 O1W 167.47(12) 2_656 .
O8 Co2 N3 85.00(11) 2_656 .
O2 Co2 N3 90.06(12) . .
O5 Co2 N3 170.60(12) . .
O11 Co2 N3 101.43(12) 2_656 .
O1W Co2 N3 88.39(12) . .
O3 P1 O2 114.23(17) . .
O3 P1 O1 110.08(16) . .
O2 P1 O1 111.52(16) . .
O3 P1 C7 107.97(17) . .
O2 P1 C7 106.69(19) . .
O1 P1 C7 105.89(18) . .
O5 P2 O4 118.46(17) . .
O5 P2 O6 111.41(16) . .
O4 P2 O6 107.32(17) . .
O5 P2 C7 106.87(19) . .
O4 P2 C7 104.80(19) . .
O6 P2 C7 107.30(17) . .
O8 P3 O7 118.73(17) . .
O8 P3 O9 109.06(16) . .
O7 P3 O9 106.37(16) . .
O8 P3 C14 107.83(18) . .
O7 P3 C14 106.51(17) . .
O9 P3 C14 107.91(19) . .
O12 P4 O10 112.58(15) . .
O12 P4 O11 115.14(17) . .
O10 P4 O11 108.92(17) . .
O12 P4 C14 108.64(18) . .
O10 P4 C14 103.84(18) . .
O11 P4 C14 106.95(17) . .
P1 O1 Co1 134.79(17) . .
Co2 O1W H2 109.5 . .
Co2 O1W H1 109.3 . .
H2 O1W H1 109.4 . .
P1 O2 Co2 122.22(17) . .
P1 O3 Co1 155.62(18) . 1_655
P2 O4 Co1 119.75(18) . .
P2 O5 Co2 137.64(17) . .
P2 O6 H6B 104.1 . .
P3 O7 Co1 134.37(17) . .
P3 O8 Co2 127.75(16) . 2_646
P3 O9 H9 120.0 . .
P4 O10 Co1 124.69(16) . .
P4 O11 Co2 127.94(17) . 2_646
C7 N1 C6 120.9(3) . .
C7 N1 H1C 107.2 . .
C6 N1 H1C 107.4 . .
C7 N1 H1D 107.0 . .
C6 N1 H1D 106.9 . .
H1C N1 H1D 106.9 . .
C11 N2 C14 119.4(3) . .
C11 N2 H2C 107.1 . .
C14 N2 H2C 107.5 . .
C11 N2 H2D 107.5 . .
C14 N2 H2D 107.5 . .
H2C N2 H2D 107.2 . .
C19 N3 C15 120.2(4) . .
C19 N3 Co2 115.6(3) . .
C15 N3 Co2 123.1(2) . .
C2 C1 C4 109.8(3) . .
C2 C1 H1A 109.7 . .
C4 C1 H1A 109.7 . .
C2 C1 H1B 109.7 . .
C4 C1 H1B 109.7 . .
H1A C1 H1B 108.2 . .
C1 C2 C3 113.1(4) . .
C1 C2 H2A 109.0 . .
C3 C2 H2A 109.0 . .
C1 C2 H2B 109.0 . .
C3 C2 H2B 109.0 . .
H2A C2 H2B 107.8 . .
C6 C3 C2 109.0(4) . .
C6 C3 H3A 109.9 . .
C2 C3 H3A 109.9 . .
C6 C3 H3B 109.9 . .
C2 C3 H3B 109.9 . .
H3A C3 H3B 108.3 . .
C1 C4 C5 111.6(4) . .
C1 C4 H4A 109.3 . .
C5 C4 H4A 109.3 . .
C1 C4 H4B 109.3 . .
C5 C4 H4B 109.3 . .
H4A C4 H4B 108.0 . .
C6 C5 C4 107.5(3) . .
C6 C5 H5A 110.2 . .
C4 C5 H5A 110.2 . .
C6 C5 H5B 110.2 . .
C4 C5 H5B 110.2 . .
H5A C5 H5B 108.5 . .
C3 C6 N1 107.6(3) . .
C3 C6 C5 112.0(3) . .
N1 C6 C5 109.8(3) . .
C3 C6 H6A 109.1 . .
N1 C6 H6A 109.1 . .
C5 C6 H6A 109.2 . .
N1 C7 P2 112.3(3) . .
N1 C7 P1 110.8(3) . .
P2 C7 P1 109.7(2) . .
N1 C7 H7 108.0 . .
P2 C7 H7 108.0 . .
P1 C7 H7 108.0 . .
C13 C8 C9 110.3(3) . .
C13 C8 H8A 109.6 . .
C9 C8 H8A 109.6 . .
C13 C8 H8B 109.6 . .
C9 C8 H8B 109.6 . .
H8A C8 H8B 108.1 . .
C10 C9 C8 110.7(3) . .
C10 C9 H9A 109.5 . .
C8 C9 H9A 109.5 . .
C10 C9 H9B 109.5 . .
C8 C9 H9B 109.5 . .
H9A C9 H9B 108.1 . .
C9 C10 C11 110.3(3) . .
C9 C10 H10A 109.6 . .
C11 C10 H10A 109.6 . .
C9 C10 H10B 109.6 . .
C11 C10 H10B 109.6 . .
H10A C10 H10B 108.1 . .
N2 C11 C10 110.3(3) . .
N2 C11 C12 107.3(3) . .
C10 C11 C12 109.5(3) . .
N2 C11 H11 109.9 . .
C10 C11 H11 109.9 . .
C12 C11 H11 109.9 . .
C13 C12 C11 110.8(3) . .
C13 C12 H12A 109.5 . .
C11 C12 H12A 109.5 . .
C13 C12 H12B 109.5 . .
C11 C12 H12B 109.5 . .
H12A C12 H12B 108.1 . .
C12 C13 C8 110.6(3) . .
C12 C13 H13A 109.5 . .
C8 C13 H13A 109.5 . .
C12 C13 H13B 109.5 . .
C8 C13 H13B 109.5 . .
H13A C13 H13B 108.1 . .
N2 C14 P3 111.2(3) . .
N2 C14 P4 110.6(3) . .
P3 C14 P4 106.8(2) . .
N2 C14 H14 109.4 . .
P3 C14 H14 109.4 . .
P4 C14 H14 109.4 . .
C16 C15 N3 119.4(4) . .
C16 C15 H15 120.3 . .
N3 C15 H15 120.3 . .
C15 C16 C17 123.5(4) . .
C15 C16 H16 118.2 . .
C17 C16 H16 118.2 . .
C18 C17 C16 114.5(4) . .
C18 C17 C17 121.7(4) . 3_666
C16 C17 C17 123.8(5) . 3_666
C19 C18 C17 122.8(4) . .
C19 C18 H18 118.6 . .
C17 C18 H18 118.6 . .
C18 C19 N3 119.6(4) . .
C18 C19 H19 120.2 . .
N3 C19 H19 120.2 . .

loop_
_geom_bond_atom_site_label_1
_geom_bond_atom_site_label_2
_geom_bond_distance
_geom_bond_site_symmetry_2
Co1 O10 2.028(3) .
Co1 O3 2.028(3) 1_455
Co1 O1 2.057(3) .
Co1 O4 2.061(3) .
Co1 O7 2.181(3) .
Co2 O8 2.066(3) 2_656
Co2 O2 2.075(3) .
Co2 O5 2.119(3) .
Co2 O11 2.134(3) 2_656
Co2 O1W 2.143(3) .
Co2 N3 2.231(4) .
P1 O3 1.511(3) .
P1 O2 1.514(3) .
P1 O1 1.531(3) .
P1 C7 1.850(4) .
P2 O5 1.499(3) .
P2 O4 1.522(3) .
P2 O6 1.565(3) .
P2 C7 1.822(5) .
P3 O8 1.498(3) .
P3 O7 1.521(3) .
P3 O9 1.577(3) .
P3 C14 1.823(4) .
P4 O12 1.503(3) .
P4 O10 1.541(3) .
P4 O11 1.546(3) .
P4 C14 1.844(4) .
O1W H2 0.9606 .
O1W H1 0.9586 .
O3 Co1 2.028(3) 1_655
O6 H6B 0.8490 .
O8 Co2 2.066(3) 2_646
O9 H9 0.8500 .
O11 Co2 2.134(3) 2_646
N1 C7 1.496(5) .
N1 C6 1.513(5) .
N1 H1C 0.9001 .
N1 H1D 0.8987 .
N2 C11 1.481(5) .
N2 C14 1.506(5) .
N2 H2C 0.8985 .
N2 H2D 0.8992 .
N3 C19 1.390(5) .
N3 C15 1.393(5) .
C1 C2 1.506(5) .
C1 C4 1.520(6) .
C1 H1A 0.9700 .
C1 H1B 0.9700 .
C2 C3 1.512(6) .
C2 H2A 0.9700 .
C2 H2B 0.9700 .
C3 C6 1.511(6) .
C3 H3A 0.9700 .
C3 H3B 0.9700 .
C4 C5 1.535(5) .
C4 H4A 0.9700 .
C4 H4B 0.9700 .
C5 C6 1.521(5) .
C5 H5A 0.9700 .
C5 H5B 0.9700 .
C6 H6A 0.9800 .
C7 H7 0.9800 .
C8 C13 1.517(6) .
C8 C9 1.555(5) .
C8 H8A 0.9700 .
C8 H8B 0.9700 .
C9 C10 1.519(5) .
C9 H9A 0.9700 .
C9 H9B 0.9700 .
C10 C11 1.540(5) .
C10 H10A 0.9700 .
C10 H10B 0.9700 .
C11 C12 1.548(6) .
C11 H11 0.9800 .
C12 C13 1.515(6) .
C12 H12A 0.9700 .
C12 H12B 0.9700 .
C13 H13A 0.9700 .
C13 H13B 0.9700 .
C14 H14 0.9800 .
C15 C16 1.332(6) .
C15 H15 0.9300 .
C16 C17 1.424(5) .
C16 H16 0.9300 .
C17 C18 1.422(6) .
C17 C17 1.501(8) 3_666
C18 C19 1.344(6) .
C18 H18 0.9300 .
C19 H19 0.9300 .

loop_
_geom_torsion_atom_site_label_1
_geom_torsion_atom_site_label_2
_geom_torsion_atom_site_label_3
_geom_torsion_atom_site_label_4
_geom_torsion
_geom_torsion_site_symmetry_1
_geom_torsion_site_symmetry_2
_geom_torsion_site_symmetry_3
_geom_torsion_site_symmetry_4
O3 P1 O1 Co1 102.6(2) . . . .
O2 P1 O1 Co1 -129.6(2) . . . .
C7 P1 O1 Co1 -13.9(3) . . . .
O10 Co1 O1 P1 -148.2(2) . . . .
O3 Co1 O1 P1 119.1(2) 1_455 . . .
O4 Co1 O1 P1 29.9(2) . . . .
O7 Co1 O1 P1 -55.8(2) . . . .
O3 P1 O2 Co2 -178.88(16) . . . .
O1 P1 O2 Co2 55.5(2) . . . .
C7 P1 O2 Co2 -59.7(2) . . . .
O5 Co2 O2 P1 17.6(2) . . . .
O11 Co2 O2 P1 105.01(19) 2_656 . . .
O1W Co2 O2 P1 -65.1(2) . . . .
N3 Co2 O2 P1 -153.5(2) . . . .
O2 P1 O3 Co1 117.7(4) . . . 1_655
O1 P1 O3 Co1 -115.9(4) . . . 1_655
C7 P1 O3 Co1 -0.8(5) . . . 1_655
O5 P2 O4 Co1 56.9(2) . . . .
O6 P2 O4 Co1 -175.93(16) . . . .
C7 P2 O4 Co1 -62.1(2) . . . .
O3 Co1 O4 P2 -86.89(19) 1_455 . . .
O1 Co1 O4 P2 14.83(19) . . . .
O7 Co1 O4 P2 102.57(19) . . . .
O4 P2 O5 Co2 -118.2(2) . . . .
O6 P2 O5 Co2 116.7(2) . . . .
C7 P2 O5 Co2 -0.3(3) . . . .
O8 Co2 O5 P2 -162.7(2) 2_656 . . .
O2 Co2 O5 P2 17.5(3) . . . .
O11 Co2 O5 P2 -77.6(3) 2_656 . . .
O1W Co2 O5 P2 109.6(3) . . . .
O8 P3 O7 Co1 -115.3(2) . . . .
O9 P3 O7 Co1 121.4(2) . . . .
C14 P3 O7 Co1 6.5(3) . . . .
O10 Co1 O7 P3 16.3(3) . . . .
O3 Co1 O7 P3 130.5(5) 1_455 . . .
O1 Co1 O7 P3 -76.4(3) . . . .
O4 Co1 O7 P3 -171.2(3) . . . .
O7 P3 O8 Co2 74.6(2) . . . 2_646
O9 P3 O8 Co2 -163.47(18) . . . 2_646
C14 P3 O8 Co2 -46.5(3) . . . 2_646
O12 P4 O10 Co1 -176.56(18) . . . .
O11 P4 O10 Co1 54.5(2) . . . .
C14 P4 O10 Co1 -59.2(2) . . . .
O3 Co1 O10 P4 -155.0(2) 1_455 . . .
O1 Co1 O10 P4 103.0(2) . . . .
O7 Co1 O10 P4 14.8(2) . . . .
O12 P4 O11 Co2 82.6(2) . . . 2_646
O10 P4 O11 Co2 -149.86(19) . . . 2_646
C14 P4 O11 Co2 -38.2(3) . . . 2_646
O8 Co2 N3 C19 -1.3(3) 2_656 . . .
O2 Co2 N3 C19 179.3(3) . . . .
O11 Co2 N3 C19 -85.3(3) 2_656 . . .
O1W Co2 N3 C19 86.8(3) . . . .
O8 Co2 N3 C15 -169.1(3) 2_656 . . .
O2 Co2 N3 C15 11.5(3) . . . .
O11 Co2 N3 C15 106.9(3) 2_656 . . .
O1W Co2 N3 C15 -81.0(3) . . . .
C4 C1 C2 C3 55.1(5) . . . .
C1 C2 C3 C6 -55.7(5) . . . .
C2 C1 C4 C5 -56.4(5) . . . .
C1 C4 C5 C6 58.3(4) . . . .
C2 C3 C6 N1 179.2(3) . . . .
C2 C3 C6 C5 58.6(5) . . . .
C7 N1 C6 C3 173.4(4) . . . .
C7 N1 C6 C5 -64.5(5) . . . .
C4 C5 C6 C3 -59.9(5) . . . .
C4 C5 C6 N1 -179.3(3) . . . .
C6 N1 C7 P2 -49.9(4) . . . .
C6 N1 C7 P1 -172.9(3) . . . .
O5 P2 C7 N1 -169.1(3) . . . .
O4 P2 C7 N1 -42.5(3) . . . .
O6 P2 C7 N1 71.3(3) . . . .
O5 P2 C7 P1 -45.5(3) . . . .
O4 P2 C7 P1 81.1(2) . . . .
O6 P2 C7 P1 -165.1(2) . . . .
O3 P1 C7 N1 -34.3(3) . . . .
O2 P1 C7 N1 -157.5(3) . . . .
O1 P1 C7 N1 83.6(3) . . . .
O3 P1 C7 P2 -158.8(2) . . . .
O2 P1 C7 P2 78.0(3) . . . .
O1 P1 C7 P2 -40.9(3) . . . .
C13 C8 C9 C10 -57.2(4) . . . .
C8 C9 C10 C11 57.4(4) . . . .
C14 N2 C11 C10 -59.7(5) . . . .
C14 N2 C11 C12 -178.8(3) . . . .
C9 C10 C11 N2 -175.4(3) . . . .
C9 C10 C11 C12 -57.6(4) . . . .
N2 C11 C12 C13 177.9(3) . . . .
C10 C11 C12 C13 58.2(4) . . . .
C11 C12 C13 C8 -58.7(5) . . . .
C9 C8 C13 C12 57.5(5) . . . .
C11 N2 C14 P3 -173.7(3) . . . .
C11 N2 C14 P4 -55.2(4) . . . .
O8 P3 C14 N2 -165.2(3) . . . .
O7 P3 C14 N2 66.3(3) . . . .
O9 P3 C14 N2 -47.5(3) . . . .
O8 P3 C14 P4 74.0(2) . . . .
O7 P3 C14 P4 -54.4(2) . . . .
O9 P3 C14 P4 -168.29(17) . . . .
O12 P4 C14 N2 82.1(3) . . . .
O10 P4 C14 N2 -38.0(3) . . . .
O11 P4 C14 N2 -153.1(3) . . . .
O12 P4 C14 P3 -156.79(18) . . . .
O10 P4 C14 P3 83.2(2) . . . .
O11 P4 C14 P3 -31.9(3) . . . .
C19 N3 C15 C16 0.3(7) . . . .
Co2 N3 C15 C16 167.6(3) . . . .
N3 C15 C16 C17 -0.7(7) . . . .
C15 C16 C17 C18 0.4(7) . . . .
C15 C16 C17 C17 179.7(5) . . . 3_666
C16 C17 C18 C19 0.4(7) . . . .
C17 C17 C18 C19 -178.9(5) 3_666 . . .
C17 C18 C19 N3 -0.7(7) . . . .
C15 N3 C19 C18 0.4(7) . . . .
Co2 N3 C19 C18 -167.8(4) . . . .
